data_7249534
loop_
_publ_author_name
'Kaur, Sarabjeet'
'Harvey, Jeremy'
'Van Meervelt, Luc'
'Kirschhock, Christine E. A.'

_publ_section_title
;
 Crystal structures of potassium and cesium salts of adenine: the role of
 alkali cations
;
_journal_issue 48
_journal_name_full CrystEngComm
_journal_page_first 6805
_journal_page_last 6812
_journal_paper_doi 10.1039/D4CE00892H
_journal_volume 26
_journal_year 2024
_chemical_absolute_configuration ad
_chemical_formula_moiety 'C5 H4 K N5'
_chemical_formula_sum 'C5 H4 K N5'
_chemical_formula_weight 173.23
_space_group_crystal_system monoclinic
_space_group_IT_number 4
_space_group_name_Hall 'P 2yb'
_space_group_name_H-M_alt 'P 1 21 1'
_atom_sites_solution_hydrogens difmap
_atom_sites_solution_primary dual
_audit_creation_date 2022-10-27
_audit_creation_method
;
Olex2 1.3
(compiled 2020.11.12 svn.r5f609507 for OlexSys, GUI svn.r6408)
;
_audit_update_record
;
2024-06-21 deposited with the CCDC.	2024-10-21 downloaded from the CCDC.
;
_cell_angle_alpha 90
_cell_angle_beta 113.802(11)
_cell_angle_gamma 90
_cell_formula_units_Z 2
_cell_length_a 6.6480(6)
_cell_length_b 7.4057(5)
_cell_length_c 7.1220(7)
_cell_measurement_reflns_used 2790
_cell_measurement_temperature 293(2)
_cell_measurement_theta_max 28.8810
_cell_measurement_theta_min 3.1130
_cell_volume 320.81(6)
_computing_cell_refinement 'CrysAlisPro 1.171.40.25a (Rigaku OD, 2018)'
_computing_data_collection 'CrysAlisPro 1.171.40.25a (Rigaku OD, 2018)'
_computing_data_reduction 'CrysAlisPro 1.171.40.25a (Rigaku OD, 2018)'
_computing_molecular_graphics 'Olex2 1.3 (Dolomanov et al., 2009)'
_computing_publication_material 'Olex2 1.3 (Dolomanov et al., 2009)'
_computing_structure_refinement 'SHELXL 2016/4 (Sheldrick, 2015)'
_computing_structure_solution 'SHELXT 2014/5 (Sheldrick, 2014)'
_diffrn_ambient_temperature 293(2)
_diffrn_detector 'CCD plate'
_diffrn_detector_area_resol_mean 15.9631
_diffrn_detector_type Eos
_diffrn_measured_fraction_theta_full 1.000
_diffrn_measured_fraction_theta_max 1.000
_diffrn_measurement_details
;
List of Runs (angles in degrees, time in seconds):

  # Type    Start    End  Width  t~exp~   \w     \q     \k     \f   Frames
#--------------------------------------------------------------------------
  1  \w    -20.00  25.00   1.00    5.00    --  -17.15 -99.00 -30.00   45
  2  \w     -7.00  91.00   1.00    5.00    --   18.87  38.00   0.00   98
  3  \w    -25.00  92.00   1.00    5.00    --   18.87  19.00 -60.00  117
  4  \w    -86.00   4.00   1.00    5.00    --  -17.15 -57.00  90.00   90
  5  \w    -80.00  -7.00   1.00    5.00    --  -17.15 133.00 -25.00   73
  6  \w    -93.00 -35.00   1.00    5.00    --  -17.15-178.00  60.00   58
  7  \w    -39.00 -14.00   1.00    5.00    --  -17.15  57.00-120.00   25
  8  \w    -93.00 -35.00   1.00    5.00    --  -17.15-178.00 150.00   58
;
_diffrn_measurement_device 'four-circle diffractometer'
_diffrn_measurement_device_type 'SuperNova, Single source at offset/far, Eos'
_diffrn_measurement_method '\w scans'
_diffrn_orient_matrix_type 'CrysAlisPro convention (1999,Acta A55,543-557)'
_diffrn_orient_matrix_UB_11 0.0928666000
_diffrn_orient_matrix_UB_12 0.0478063000
_diffrn_orient_matrix_UB_13 0.0691968000
_diffrn_orient_matrix_UB_21 0.0527430000
_diffrn_orient_matrix_UB_22 -0.0829861000
_diffrn_orient_matrix_UB_23 0.0409465000
_diffrn_orient_matrix_UB_31 0.0468748000
_diffrn_orient_matrix_UB_32 -0.0012713000
_diffrn_orient_matrix_UB_33 -0.0734441000
_diffrn_radiation_monochromator mirror
_diffrn_radiation_probe x-ray
_diffrn_radiation_type 'Mo K\a'
_diffrn_radiation_wavelength 0.71073
_diffrn_reflns_av_R_equivalents 0.0242
_diffrn_reflns_av_unetI/netI 0.0296
_diffrn_reflns_Laue_measured_fraction_full 1.000
_diffrn_reflns_Laue_measured_fraction_max 1.000
_diffrn_reflns_limit_h_max 8
_diffrn_reflns_limit_h_min -8
_diffrn_reflns_limit_k_max 9
_diffrn_reflns_limit_k_min -9
_diffrn_reflns_limit_l_max 8
_diffrn_reflns_limit_l_min -8
_diffrn_reflns_number 3436
_diffrn_reflns_point_group_measured_fraction_full 0.986
_diffrn_reflns_point_group_measured_fraction_max 0.985
_diffrn_reflns_theta_full 25.242
_diffrn_reflns_theta_max 26.326
_diffrn_reflns_theta_min 3.126
_diffrn_source 'micro-focus sealed X-ray tube'
_diffrn_source_type 'SuperNova (Mo) X-ray Source'
_exptl_absorpt_coefficient_mu 0.753
_exptl_absorpt_correction_T_max 1.00000
_exptl_absorpt_correction_T_min 0.21283
_exptl_absorpt_correction_type multi-scan
_exptl_absorpt_process_details
;
CrysAlisPro 1.171.40.25a (Rigaku Oxford Diffraction, 2018)
Empirical absorption correction using spherical harmonics,
 implemented in SCALE3 ABSPACK scaling algorithm.
;
_exptl_crystal_colour colourless
_exptl_crystal_colour_primary colourless
_exptl_crystal_density_diffrn 1.793
_exptl_crystal_description plate
_exptl_crystal_F_000 176
_exptl_crystal_size_max 0.4
_exptl_crystal_size_mid 0.25
_exptl_crystal_size_min 0.1
_refine_diff_density_max 0.209
_refine_diff_density_min -0.191
_refine_diff_density_rms 0.045
_refine_ls_abs_structure_details
;
 Flack x determined using 543 quotients [(I+)-(I-)]/[(I+)+(I-)]
 (Parsons, Flack and Wagner, Acta Cryst. B69 (2013) 249-259).
;
_refine_ls_abs_structure_Flack 0.01(3)
_refine_ls_extinction_method none
_refine_ls_goodness_of_fit_ref 1.064
_refine_ls_hydrogen_treatment refxyz
_refine_ls_matrix_type full
_refine_ls_number_parameters 112
_refine_ls_number_reflns 1286
_refine_ls_number_restraints 1
_refine_ls_restrained_S_all 1.064
_refine_ls_R_factor_all 0.0265
_refine_ls_R_factor_gt 0.0244
_refine_ls_shift/su_max 0.000
_refine_ls_shift/su_mean 0.000
_refine_ls_structure_factor_coef Fsqd
_refine_ls_weighting_details 'w=1/[\s^2^(Fo^2^)+(0.0399P)^2^+0.0131P] where P=(Fo^2^+2Fc^2^)/3'
_refine_ls_weighting_scheme calc
_refine_ls_wR_factor_gt 0.0644
_refine_ls_wR_factor_ref 0.0650
_reflns_Friedel_coverage 0.822
_reflns_Friedel_fraction_full 0.970
_reflns_Friedel_fraction_max 0.968
_reflns_number_gt 1255
_reflns_number_total 1286
_reflns_threshold_expression 'I > 2\s(I)'
_cod_data_source_file d4ce00892h2.cif
_cod_data_source_block ck103
_cod_depositor_comments 'Adding full bibliography for 7249534--7249535.cif.'
_cod_original_cell_volume 320.81(5)
_cod_database_code 7249534
_shelx_shelxl_version_number 2016/4
_chemical_oxdiff_formula C5H5N4K1
_chemical_oxdiff_usercomment K-adenine
_shelx_space_group_comment
;
The symmetry employed for this shelxl refinement is uniquely defined
by the following loop, which should always be used as a source of
symmetry information in preference to the above space-group names.
They are only intended as comments.
;
_shelx_estimated_absorpt_t_max 0.928
_shelx_estimated_absorpt_t_min 0.753
_diffrn_oxdiff_ac4_digest_frames
;
01c594f93e35bd9bae4aed681b356a41600002871fb
;
_reflns_odcompleteness_completeness 100.00
_reflns_odcompleteness_iscentric 1
_reflns_odcompleteness_theta 26.32
_olex2_refinement_description
;
1. Fixed Uiso
 At 1.2 times of:
  All K(H,H,H,H) groups
;
_olex2_submission_special_instructions 'No special instructions were received'
_oxdiff_exptl_absorpt_empirical_details
;
Empirical correction (ABSPACK) includes:
- Absorption correction using spherical harmonics
- Frame scaling
;
_oxdiff_exptl_absorpt_empirical_full_max 2.593
_oxdiff_exptl_absorpt_empirical_full_min 0.693

loop_
_space_group_symop_operation_xyz
'x, y, z'
'-x, y+1/2, -z'

loop_
_atom_site_label
_atom_site_type_symbol
_atom_site_fract_x
_atom_site_fract_y
_atom_site_fract_z
_atom_site_U_iso_or_equiv
_atom_site_adp_type
_atom_site_occupancy
_atom_site_site_symmetry_order
_atom_site_calc_flag
_atom_site_refinement_flags_posn
_atom_site_refinement_flags_adp
_atom_site_refinement_flags_occupancy
_atom_site_disorder_assembly
_atom_site_disorder_group
N1 N 0.2301(4) 0.3385(4) 0.3548(3) 0.0270(5) Uani 1 1 d . . . . .
C2 C 0.4496(5) 0.3138(5) 0.4288(4) 0.0272(6) Uani 1 1 d . . . . .
N3 N 0.6018(4) 0.3444(3) 0.6141(4) 0.0266(5) Uani 1 1 d . . . . .
C4 C 0.5149(4) 0.4079(4) 0.7459(4) 0.0216(6) Uani 1 1 d . . . . .
C5 C 0.2896(4) 0.4301(4) 0.6914(4) 0.0217(6) Uani 1 1 d . . . . .
C6 C 0.1471(5) 0.3965(4) 0.4898(5) 0.0242(6) Uani 1 1 d . . . . .
N7 N 0.2585(4) 0.4936(4) 0.8614(4) 0.0281(5) Uani 1 1 d . . . . .
C8 C 0.4661(5) 0.5076(4) 1.0007(5) 0.0285(6) Uani 1 1 d . . . . .
N9 N 0.6293(4) 0.4583(3) 0.9437(4) 0.0263(5) Uani 1 1 d . . . . .
N10 N -0.0716(4) 0.4250(5) 0.4152(4) 0.0403(8) Uani 1 1 d . . . . .
K11 K 1.00994(9) 0.68830(11) 1.05653(8) 0.02966(19) Uani 1 1 d . . . . .
H2 H 0.507(6) 0.267(5) 0.335(6) 0.036 Uiso 1 1 d . U . . .
H8 H 0.494(6) 0.553(5) 1.132(6) 0.036 Uiso 1 1 d . U . . .
H10A H -0.123(6) 0.449(5) 0.495(7) 0.036 Uiso 1 1 d . U . . .
H10B H -0.169(6) 0.385(5) 0.273(6) 0.036 Uiso 1 1 d . U . . .

loop_
_atom_site_aniso_label
_atom_site_aniso_U_11
_atom_site_aniso_U_22
_atom_site_aniso_U_33
_atom_site_aniso_U_23
_atom_site_aniso_U_13
_atom_site_aniso_U_12
N1 0.0218(12) 0.0396(14) 0.0201(10) -0.0038(11) 0.0090(10) -0.0024(11)
C2 0.0244(14) 0.0321(15) 0.0280(15) -0.0043(12) 0.0137(13) -0.0019(12)
N3 0.0196(12) 0.0321(13) 0.0286(12) -0.0008(11) 0.0104(10) 0.0018(10)
C4 0.0175(13) 0.0215(12) 0.0239(14) 0.0017(11) 0.0063(12) 0.0001(10)
C5 0.0188(13) 0.0260(13) 0.0208(14) 0.0004(10) 0.0086(12) -0.0001(11)
C6 0.0169(13) 0.0344(16) 0.0198(13) -0.0007(12) 0.0058(11) -0.0013(11)
N7 0.0232(12) 0.0400(14) 0.0199(11) -0.0046(12) 0.0074(10) 0.0006(11)
C8 0.0272(15) 0.0334(14) 0.0199(12) -0.0010(13) 0.0044(12) 0.0021(12)
N9 0.0201(12) 0.0303(13) 0.0236(12) 0.0004(10) 0.0036(11) -0.0005(10)
N10 0.0161(12) 0.081(2) 0.0218(13) -0.0092(13) 0.0055(11) 0.0010(14)
K11 0.0238(3) 0.0316(3) 0.0303(3) -0.0007(3) 0.0076(2) -0.0023(3)

loop_
_atom_type_symbol
_atom_type_description
_atom_type_scat_dispersion_real
_atom_type_scat_dispersion_imag
_atom_type_scat_source
C C 0.0033 0.0016 'International Tables Vol C Tables 4.2.6.8 and 6.1.1.4'
H H 0.0000 0.0000 'International Tables Vol C Tables 4.2.6.8 and 6.1.1.4'
K K 0.2009 0.2494 'International Tables Vol C Tables 4.2.6.8 and 6.1.1.4'
N N 0.0061 0.0033 'International Tables Vol C Tables 4.2.6.8 and 6.1.1.4'

loop_
_geom_angle_atom_site_label_1
_geom_angle_atom_site_label_2
_geom_angle_atom_site_label_3
_geom_angle
_geom_angle_site_symmetry_1
_geom_angle_site_symmetry_3
_geom_angle_publ_flag
C2 N1 C6 116.8(2) . . ?
C2 N1 K11 119.20(19) . 1_454 ?
C2 N1 K11 113.94(17) . 2_646 ?
C6 N1 K11 90.36(17) . 1_454 ?
C6 N1 K11 127.96(18) . 2_646 ?
K11 N1 K11 74.52(6) 2_646 1_454 ?
N1 C2 H2 117(2) . . ?
N3 C2 N1 129.8(2) . . ?
N3 C2 H2 114(2) . . ?
C2 N3 C4 112.3(2) . . ?
C2 N3 K11 143.54(19) . 2_747 ?
C4 N3 K11 93.76(17) . 2_747 ?
N3 C4 C5 123.5(3) . . ?
N3 C4 K11 61.94(15) . 2_747 ?
C5 C4 K11 154.90(19) . 2_747 ?
N9 C4 N3 126.3(2) . . ?
N9 C4 C5 110.2(2) . . ?
N9 C4 K11 69.86(15) . 2_747 ?
C6 C5 C4 118.3(2) . . ?
C6 C5 N7 133.1(2) . . ?
N7 C5 C4 108.5(3) . . ?
N1 C6 C5 119.2(2) . . ?
N10 C6 N1 116.9(3) . . ?
N10 C6 C5 123.9(3) . . ?
C5 N7 K11 152.87(19) . 1_455 ?
C5 N7 K11 102.63(18) . 2_647 ?
C8 N7 C5 101.5(2) . . ?
C8 N7 K11 114.8(2) . 2_647 ?
C8 N7 K11 102.71(18) . 1_455 ?
K11 N7 K11 77.91(6) 1_455 2_647 ?
N7 C8 N9 117.9(3) . . ?
N7 C8 K11 55.24(15) . 1_455 ?
N7 C8 H8 120(2) . . ?
N9 C8 K11 168.2(2) . 1_455 ?
N9 C8 H8 122(2) . . ?
K11 C8 H8 65(2) 1_455 . ?
C4 N9 K11 86.10(16) . 2_747 ?
C4 N9 K11 120.90(17) . . ?
C8 N9 C4 101.8(2) . . ?
C8 N9 K11 118.47(19) . . ?
C8 N9 K11 151.9(2) . 2_747 ?
K11 N9 K11 77.91(6) . 2_747 ?
C6 N10 K11 85.00(18) . 1_454 ?
C6 N10 H10A 118(3) . . ?
C6 N10 H10B 121(2) . . ?
K11 N10 H10A 131(3) 1_454 . ?
K11 N10 H10B 69(2) 1_454 . ?
H10A N10 H10B 120(3) . . ?
N1 K11 N1 149.74(8) 2_656 1_656 ?
N1 K11 N3 126.70(8) 2_656 2_757 ?
N1 K11 C4 90.73(7) 1_656 2_757 ?
N1 K11 C4 106.19(7) 2_656 2_757 ?
N1 K11 N7 84.06(7) 2_656 1_655 ?
N1 K11 N7 77.74(6) 2_656 2_657 ?
N1 K11 C8 100.36(7) 2_656 1_655 ?
N1 K11 C8 65.83(7) 1_656 1_655 ?
N1 K11 N9 82.24(7) 2_656 2_757 ?
N1 K11 N10 40.06(6) 1_656 1_656 ?
N1 K11 N10 140.80(7) 2_656 1_656 ?
N1 K11 K11 101.58(6) 2_656 2_747 ?
N1 K11 K11 48.36(4) 1_656 2_747 ?
N1 K11 K11 151.12(5) 1_656 2_757 ?
N1 K11 K11 57.13(5) 2_656 2_757 ?
N3 K11 N1 77.05(6) 2_757 1_656 ?
N3 K11 C4 24.30(7) 2_757 2_757 ?
N3 K11 N7 87.08(7) 2_757 2_657 ?
N3 K11 C8 73.56(7) 2_757 1_655 ?
N3 K11 N9 47.18(7) 2_757 2_757 ?
N3 K11 N10 88.92(7) 2_757 1_656 ?
N3 K11 K11 74.23(5) 2_757 2_757 ?
N3 K11 K11 120.00(6) 2_757 2_747 ?
C4 K11 C8 60.85(7) 2_757 1_655 ?
C4 K11 N10 111.89(7) 2_757 1_656 ?
C4 K11 K11 121.05(5) 2_757 2_747 ?
C4 K11 K11 63.62(5) 2_757 2_757 ?
N7 K11 N1 126.55(6) 2_657 1_656 ?
N7 K11 N1 74.35(6) 1_655 1_656 ?
N7 K11 N3 95.20(7) 1_655 2_757 ?
N7 K11 C4 79.63(7) 1_655 2_757 ?
N7 K11 C4 94.87(7) 2_657 2_757 ?
N7 K11 N7 158.74(7) 1_655 2_657 ?
N7 K11 C8 22.06(7) 1_655 1_655 ?
N7 K11 C8 154.46(8) 2_657 1_655 ?
N7 K11 N9 74.62(7) 1_655 2_757 ?
N7 K11 N9 91.95(7) 2_657 2_757 ?
N7 K11 N10 89.90(7) 2_657 1_656 ?
N7 K11 N10 111.25(8) 1_655 1_656 ?
N7 K11 K11 52.78(5) 1_655 2_747 ?
N7 K11 K11 111.02(6) 1_655 2_757 ?
N7 K11 K11 49.31(5) 2_657 2_757 ?
N7 K11 K11 141.87(5) 2_657 2_747 ?
C8 K11 K11 108.02(6) 1_655 2_757 ?
C8 K11 K11 63.66(6) 1_655 2_747 ?
N9 K11 N1 83.28(7) . 2_656 ?
N9 K11 N1 80.03(7) . 1_656 ?
N9 K11 N1 111.23(6) 2_757 1_656 ?
N9 K11 N3 147.73(7) . 2_757 ?
N9 K11 C4 170.40(7) . 2_757 ?
N9 K11 C4 24.04(6) 2_757 2_757 ?
N9 K11 N7 88.63(7) . 2_657 ?
N9 K11 N7 100.16(7) . 1_655 ?
N9 K11 C8 62.71(7) 2_757 1_655 ?
N9 K11 C8 116.63(8) . 1_655 ?
N9 K11 N9 165.05(3) . 2_757 ?
N9 K11 N10 59.09(7) . 1_656 ?
N9 K11 N10 135.84(7) 2_757 1_656 ?
N9 K11 K11 48.21(5) 2_757 2_757 ?
N9 K11 K11 124.62(6) . 2_757 ?
N9 K11 K11 126.00(5) 2_757 2_747 ?
N9 K11 K11 53.88(5) . 2_747 ?
N10 K11 C8 105.87(8) 1_656 1_655 ?
N10 K11 K11 135.55(6) 1_656 2_757 ?
N10 K11 K11 66.35(6) 1_656 2_747 ?
K11 K11 K11 156.76(3) 2_747 2_757 ?

loop_
_geom_bond_atom_site_label_1
_geom_bond_atom_site_label_2
_geom_bond_distance
_geom_bond_site_symmetry_2
_geom_bond_publ_flag
N1 C2 1.349(4) . ?
N1 C6 1.357(3) . ?
N1 K11 2.931(2) 2_646 ?
N1 K11 3.295(3) 1_454 ?
C2 N3 1.319(4) . ?
C2 H2 0.96(4) . ?
N3 C4 1.369(4) . ?
N3 K11 2.935(3) 2_747 ?
C4 C5 1.397(4) . ?
C4 N9 1.355(4) . ?
C4 K11 3.319(3) 2_747 ?
C5 C6 1.387(4) . ?
C5 N7 1.389(4) . ?
C6 N10 1.348(4) . ?
N7 C8 1.340(4) . ?
N7 K11 3.079(3) 2_647 ?
N7 K11 2.932(2) 1_455 ?
C8 N9 1.353(4) . ?
C8 K11 3.481(3) 1_455 ?
C8 H8 0.94(4) . ?
N9 K11 3.123(2) 2_747 ?
N9 K11 2.883(2) . ?
N10 K11 3.426(3) 1_454 ?
N10 H10A 0.79(4) . ?
N10 H10B 1.00(4) . ?
K11 N1 3.295(3) 1_656 ?
K11 N1 2.931(2) 2_656 ?
K11 N3 2.935(3) 2_757 ?
K11 C4 3.319(3) 2_757 ?
K11 N7 3.079(3) 2_657 ?
K11 N7 2.932(2) 1_655 ?
K11 C8 3.481(3) 1_655 ?
K11 N9 3.123(3) 2_757 ?
K11 N10 3.426(3) 1_656 ?
K11 K11 3.7804(3) 2_747 ?
K11 K11 3.7804(3) 2_757 ?

loop_
_geom_torsion_atom_site_label_1
_geom_torsion_atom_site_label_2
_geom_torsion_atom_site_label_3
_geom_torsion_atom_site_label_4
_geom_torsion
_geom_torsion_site_symmetry_1
_geom_torsion_site_symmetry_2
_geom_torsion_site_symmetry_3
_geom_torsion_site_symmetry_4
_geom_torsion_publ_flag
N1 C2 N3 C4 1.2(5) . . . . ?
N1 C2 N3 K11 133.6(3) . . . 2_747 ?
N1 C6 N10 K11 -52.5(3) . . . 1_454 ?
C2 N1 C6 C5 1.3(4) . . . . ?
C2 N1 C6 N10 178.6(3) . . . . ?
C2 N3 C4 C5 2.5(4) . . . . ?
C2 N3 C4 N9 -177.3(3) . . . . ?
C2 N3 C4 K11 153.9(3) . . . 2_747 ?
N3 C4 C5 C6 -4.1(4) . . . . ?
N3 C4 C5 N7 179.0(3) . . . . ?
N3 C4 N9 C8 -179.6(3) . . . . ?
N3 C4 N9 K11 46.5(3) . . . . ?
N3 C4 N9 K11 -26.9(3) . . . 2_747 ?
C4 C5 C6 N1 1.9(4) . . . . ?
C4 C5 C6 N10 -175.2(3) . . . . ?
C4 C5 N7 C8 1.3(3) . . . . ?
C4 C5 N7 K11 -117.7(2) . . . 2_647 ?
C4 C5 N7 K11 154.2(3) . . . 1_455 ?
C5 C4 N9 C8 0.5(3) . . . . ?
C5 C4 N9 K11 -133.36(19) . . . . ?
C5 C4 N9 K11 153.2(2) . . . 2_747 ?
C5 C6 N10 K11 124.7(3) . . . 1_454 ?
C5 N7 C8 N9 -1.0(4) . . . . ?
C5 N7 C8 K11 167.7(3) . . . 1_455 ?
C6 N1 C2 N3 -3.1(5) . . . . ?
C6 C5 N7 C8 -175.1(3) . . . . ?
C6 C5 N7 K11 66.0(4) . . . 2_647 ?
C6 C5 N7 K11 -22.1(7) . . . 1_455 ?
N7 C5 C6 N1 178.0(3) . . . . ?
N7 C5 C6 N10 0.8(6) . . . . ?
N7 C8 N9 C4 0.4(4) . . . . ?
N7 C8 N9 K11 135.6(2) . . . . ?
N7 C8 N9 K11 -103.8(4) . . . 2_747 ?
N9 C4 C5 C6 175.8(2) . . . . ?
N9 C4 C5 N7 -1.2(3) . . . . ?
K11 N1 C2 N3 -171.2(3) 2_646 . . . ?
K11 N1 C2 N3 103.8(3) 1_454 . . . ?
K11 N1 C6 C5 -122.1(2) 1_454 . . . ?
K11 N1 C6 C5 167.4(2) 2_646 . . . ?
K11 N1 C6 N10 55.3(3) 1_454 . . . ?
K11 N1 C6 N10 -15.2(4) 2_646 . . . ?
K11 N3 C4 C5 -151.4(2) 2_747 . . . ?
K11 N3 C4 N9 28.8(3) 2_747 . . . ?
K11 C4 C5 C6 -98.8(5) 2_747 . . . ?
K11 C4 C5 N7 84.2(5) 2_747 . . . ?
K11 C4 N9 C8 -152.7(2) 2_747 . . . ?
K11 C4 N9 K11 73.41(13) 2_747 . . . ?
K11 N7 C8 N9 -168.8(2) 1_455 . . . ?
K11 N7 C8 N9 108.8(3) 2_647 . . . ?
K11 N7 C8 K11 -82.38(13) 2_647 . . 1_455 ?
K11 C8 N9 C4 -51.2(11) 1_455 . . . ?
K11 C8 N9 K11 -155.3(8) 1_455 . . 2_747 ?
K11 C8 N9 K11 84.1(11) 1_455 . . . ?
